data_2227174
loop_
_publ_author_name
'Gowda, Ramakrishna'
'Basanagouda, Mahantesha'
'Kulkarni, Manohar V.'
'Gowda, K.V. Arjuna'

_publ_section_title
;
 4-Bromomethyl-6-methoxy-2<i>H</i>-chromen-2-one
;
_journal_coeditor_code BH2314
_journal_issue 11
_journal_name_full 'Acta Crystallographica Section E'
_journal_page_first o2906
_journal_paper_doi 10.1107/S1600536810042005
_journal_volume 66
_journal_year 2010
_chemical_formula_iupac 'C11 H9 Br O3'
_chemical_formula_moiety 'C11 H9 Br O3'
_chemical_formula_sum 'C11 H9 Br O3'
_chemical_formula_weight 269.09
_chemical_name_systematic
;
4-Bromomethyl-6-methoxy-2<i>H</i>-chromen-2-one
;
_space_group_IT_number 14
_symmetry_cell_setting monoclinic
_symmetry_space_group_name_Hall '-P 2yn'
_symmetry_space_group_name_H-M 'P 1 21/n 1'
_atom_sites_solution_hydrogens geom
_atom_sites_solution_primary direct
_atom_sites_solution_secondary difmap
_audit_creation_method SHELXL-97
_cell_angle_alpha 90.00
_cell_angle_beta 91.927(3)
_cell_angle_gamma 90.00
_cell_formula_units_Z 4
_cell_length_a 4.3573(3)
_cell_length_b 9.2859(6)
_cell_length_c 25.2677(17)
_cell_measurement_reflns_used 3217
_cell_measurement_temperature 293(2)
_cell_measurement_theta_max 25.39
_cell_measurement_theta_min 2.33
_cell_volume 1021.79(12)
_computing_cell_refinement 'APEX2 and SAINT (Bruker, 2004)'
_computing_data_collection 'APEX2 (Bruker, 2004)'
_computing_data_reduction 'SAINT (Bruker, 2004)'
_computing_molecular_graphics 'ORTEP-3 (Farrugia, 1997) and <i>Mercury</i> (Macrae <i>et al.</i>, 2006)'
_computing_publication_material 'SHELXL97 (Sheldrick, 2008)'
_computing_structure_refinement 'SHELXL97 (Sheldrick, 2008)'
_computing_structure_solution 'SIR92 (Altomare <i>et al.</i>, 1994)'
_diffrn_ambient_temperature 293(2)
_diffrn_measured_fraction_theta_full 0.998
_diffrn_measured_fraction_theta_max 0.998
_diffrn_measurement_device_type 'Bruker Kappa APEXII CCD'
_diffrn_measurement_method '\w and \f'
_diffrn_radiation_monochromator graphite
_diffrn_radiation_source 'fine-focus sealed tube'
_diffrn_radiation_type MoK\a
_diffrn_radiation_wavelength 0.71073
_diffrn_reflns_av_R_equivalents 0.0365
_diffrn_reflns_av_sigmaI/netI 0.0385
_diffrn_reflns_limit_h_max 3
_diffrn_reflns_limit_h_min -5
_diffrn_reflns_limit_k_max 11
_diffrn_reflns_limit_k_min -11
_diffrn_reflns_limit_l_max 31
_diffrn_reflns_limit_l_min -31
_diffrn_reflns_number 9950
_diffrn_reflns_theta_full 26.58
_diffrn_reflns_theta_max 26.58
_diffrn_reflns_theta_min 2.34
_diffrn_standards_decay_% 0
_exptl_absorpt_coefficient_mu 4.005
_exptl_absorpt_correction_T_max 0.5014
_exptl_absorpt_correction_T_min 0.4343
_exptl_absorpt_correction_type multi-scan
_exptl_absorpt_process_details '(SADABS; Bruker, 2004)'
_exptl_crystal_colour colourless
_exptl_crystal_density_diffrn 1.749
_exptl_crystal_density_method 'not measured'
_exptl_crystal_description needle
_exptl_crystal_F_000 536
_exptl_crystal_size_max 0.25
_exptl_crystal_size_mid 0.15
_exptl_crystal_size_min 0.1
_refine_diff_density_max 0.934
_refine_diff_density_min -0.260
_refine_ls_extinction_method none
_refine_ls_goodness_of_fit_ref 0.962
_refine_ls_hydrogen_treatment constr
_refine_ls_matrix_type full
_refine_ls_number_constraints 0
_refine_ls_number_parameters 137
_refine_ls_number_reflns 2128
_refine_ls_number_restraints 0
_refine_ls_restrained_S_all 0.962
_refine_ls_R_factor_all 0.0735
_refine_ls_R_factor_gt 0.0443
_refine_ls_shift/su_max 0.008
_refine_ls_shift/su_mean 0.001
_refine_ls_structure_factor_coef Fsqd
_refine_ls_weighting_details 'calc w=1/[\s^2^(Fo^2^)+(0.0467P)^2^+1.2030P] where P=(Fo^2^+2Fc^2^)/3'
_refine_ls_weighting_scheme calc
_refine_ls_wR_factor_gt 0.0905
_refine_ls_wR_factor_ref 0.1012
_reflns_number_gt 1501
_reflns_number_total 2128
_reflns_threshold_expression I>2\s(I)
_cod_data_source_file bh2314.cif
_cod_data_source_block I
_cod_original_sg_symbol_H-M 'P 21/n'
_cod_database_code 2227174
_cod_database_fobs_code 2227174

loop_
_symmetry_equiv_pos_as_xyz
'x, y, z'
'-x+1/2, y+1/2, -z+1/2'
'-x, -y, -z'
'x-1/2, -y-1/2, z-1/2'

loop_
_atom_site_type_symbol
_atom_site_label
_atom_site_fract_x
_atom_site_fract_y
_atom_site_fract_z
_atom_site_U_iso_or_equiv
_atom_site_adp_type
_atom_site_calc_flag
_atom_site_refinement_flags
_atom_site_occupancy
_atom_site_disorder_assembly
_atom_site_disorder_group
C C1 0.3658(8) 0.2636(4) 0.73840(14) 0.0406(9) Uani d . 1 . .
C C2 0.4641(8) 0.1339(4) 0.71330(13) 0.0375(8) Uani d . 1 . .
H H2 0.3944 0.0462 0.7260 0.045 Uiso calc R 1 . .
C C3 0.6518(7) 0.1332(4) 0.67239(13) 0.0321(7) Uani d . 1 . .
C C4 0.7577(7) 0.2706(4) 0.65171(12) 0.0318(7) Uani d . 1 . .
C C5 0.9489(7) 0.2851(4) 0.60828(13) 0.0348(8) Uani d . 1 . .
H H5 1.0139 0.2035 0.5905 0.042 Uiso calc R 1 . .
C C6 1.0401(7) 0.4188(4) 0.59198(13) 0.0378(9) Uani d . 1 . .
C C7 0.9456(8) 0.5407(4) 0.61872(14) 0.0429(9) Uani d . 1 . .
H H7 1.0121 0.6311 0.6081 0.051 Uiso calc R 1 . .
C C8 0.7556(8) 0.5293(4) 0.66048(14) 0.0401(9) Uani d . 1 . .
H H8 0.6889 0.6113 0.6778 0.048 Uiso calc R 1 . .
C C9 0.6642(7) 0.3941(4) 0.67652(13) 0.0345(8) Uani d . 1 . .
C C10 0.7530(9) -0.0074(4) 0.65024(14) 0.0421(9) Uani d . 1 . .
H H10A 0.7086 -0.0837 0.6751 0.050 Uiso calc R 1 . .
H H10B 0.9733 -0.0052 0.6460 0.050 Uiso calc R 1 . .
C C11 1.2815(9) 0.3270(5) 0.51587(15) 0.0535(11) Uani d . 1 . .
H H11A 1.4005 0.2554 0.5347 0.080 Uiso calc R 1 . .
H H11B 1.3939 0.3612 0.4863 0.080 Uiso calc R 1 . .
H H11C 1.0908 0.2856 0.5033 0.080 Uiso calc R 1 . .
O O1 0.4744(5) 0.3905(3) 0.71899(9) 0.0397(6) Uani d . 1 . .
O O2 0.1939(7) 0.2719(3) 0.77495(11) 0.0569(7) Uani d . 1 . .
O O3 1.2213(6) 0.4438(3) 0.55030(10) 0.0500(7) Uani d . 1 . .
Br Br1 0.54925(10) -0.04981(5) 0.582134(17) 0.0612(2) Uani d . 1 . .

loop_
_atom_site_aniso_label
_atom_site_aniso_U_11
_atom_site_aniso_U_22
_atom_site_aniso_U_33
_atom_site_aniso_U_12
_atom_site_aniso_U_13
_atom_site_aniso_U_23
C1 0.0437(19) 0.039(2) 0.039(2) -0.0003(18) 0.0059(16) -0.0004(17)
C2 0.0442(19) 0.029(2) 0.0390(19) -0.0025(16) 0.0024(16) 0.0004(16)
C3 0.0345(17) 0.027(2) 0.0344(18) 0.0024(15) 0.0010(14) -0.0003(14)
C4 0.0310(16) 0.034(2) 0.0301(17) 0.0032(15) -0.0022(13) 0.0012(15)
C5 0.0338(17) 0.036(2) 0.0350(18) 0.0037(16) 0.0031(14) -0.0014(16)
C6 0.0371(18) 0.042(2) 0.0343(19) -0.0030(16) 0.0050(15) 0.0044(15)
C7 0.051(2) 0.030(2) 0.048(2) -0.0055(18) 0.0027(17) 0.0076(17)
C8 0.050(2) 0.029(2) 0.042(2) 0.0018(17) 0.0008(16) -0.0045(16)
C9 0.0335(17) 0.037(2) 0.0333(18) -0.0008(15) 0.0020(14) -0.0007(15)
C10 0.048(2) 0.032(2) 0.046(2) 0.0050(17) 0.0039(17) 0.0013(17)
C11 0.063(3) 0.053(3) 0.045(2) 0.000(2) 0.0162(19) 0.002(2)
O1 0.0483(14) 0.0339(15) 0.0376(13) 0.0013(12) 0.0117(11) -0.0024(11)
O2 0.0759(19) 0.0461(18) 0.0508(16) 0.0039(15) 0.0305(15) -0.0005(13)
O3 0.0618(16) 0.0435(17) 0.0460(15) -0.0072(13) 0.0208(13) 0.0030(13)
Br1 0.0732(3) 0.0518(3) 0.0587(3) 0.0043(2) 0.0017(2) -0.0214(2)

loop_
_atom_type_symbol
_atom_type_description
_atom_type_scat_dispersion_real
_atom_type_scat_dispersion_imag
_atom_type_scat_source
C C 0.0033 0.0016 'International Tables Vol C Tables 4.2.6.8 and 6.1.1.4'
H H 0.0000 0.0000 'International Tables Vol C Tables 4.2.6.8 and 6.1.1.4'
O O 0.0106 0.0060 'International Tables Vol C Tables 4.2.6.8 and 6.1.1.4'
Br Br -0.2901 2.4595 'International Tables Vol C Tables 4.2.6.8 and 6.1.1.4'

loop_
_geom_angle_atom_site_label_1
_geom_angle_atom_site_label_2
_geom_angle_atom_site_label_3
_geom_angle_site_symmetry_1
_geom_angle_site_symmetry_3
_geom_angle
_geom_angle_publ_flag
O2 C1 O1 . . 116.7(3) ?
O2 C1 C2 . . 126.3(4) ?
O1 C1 C2 . . 117.0(3) ?
C3 C2 C1 . . 123.0(3) ?
C3 C2 H2 . . 118.5 ?
C1 C2 H2 . . 118.5 ?
C2 C3 C4 . . 118.7(3) ?
C2 C3 C10 . . 119.3(3) ?
C4 C3 C10 . . 122.0(3) ?
C9 C4 C5 . . 117.9(3) ?
C9 C4 C3 . . 117.6(3) ?
C5 C4 C3 . . 124.5(3) ?
C6 C5 C4 . . 120.4(3) ?
C6 C5 H5 . . 119.8 ?
C4 C5 H5 . . 119.8 ?
O3 C6 C5 . . 124.7(3) ?
O3 C6 C7 . . 115.4(3) ?
C5 C6 C7 . . 119.9(3) ?
C8 C7 C6 . . 120.7(3) ?
C8 C7 H7 . . 119.7 ?
C6 C7 H7 . . 119.7 ?
C7 C8 C9 . . 119.0(3) ?
C7 C8 H8 . . 120.5 ?
C9 C8 H8 . . 120.5 ?
C4 C9 C8 . . 122.1(3) ?
C4 C9 O1 . . 122.0(3) ?
C8 C9 O1 . . 115.9(3) ?
C3 C10 Br1 . . 112.1(2) ?
C3 C10 H10A . . 109.2 ?
Br1 C10 H10A . . 109.2 ?
C3 C10 H10B . . 109.2 ?
Br1 C10 H10B . . 109.2 ?
H10A C10 H10B . . 107.9 ?
O3 C11 H11A . . 109.5 ?
O3 C11 H11B . . 109.5 ?
H11A C11 H11B . . 109.5 ?
O3 C11 H11C . . 109.5 ?
H11A C11 H11C . . 109.5 ?
H11B C11 H11C . . 109.5 ?
C1 O1 C9 . . 121.6(3) ?
C6 O3 C11 . . 118.0(3) ?

loop_
_geom_bond_atom_site_label_1
_geom_bond_atom_site_label_2
_geom_bond_site_symmetry_2
_geom_bond_distance
_geom_bond_publ_flag
C1 O2 . 1.211(4) ?
C1 O1 . 1.367(4) ?
C1 C2 . 1.434(5) ?
C2 C3 . 1.340(5) ?
C2 H2 . 0.9300 ?
C3 C4 . 1.459(5) ?
C3 C10 . 1.493(5) ?
C4 C9 . 1.375(5) ?
C4 C5 . 1.406(5) ?
C5 C6 . 1.371(5) ?
C5 H5 . 0.9300 ?
C6 O3 . 1.357(4) ?
C6 C7 . 1.388(5) ?
C7 C8 . 1.367(5) ?
C7 H7 . 0.9300 ?
C8 C9 . 1.382(5) ?
C8 H8 . 0.9300 ?
C9 O1 . 1.377(4) ?
C10 Br1 . 1.950(4) ?
C10 H10A . 0.9700 ?
C10 H10B . 0.9700 ?
C11 O3 . 1.420(5) ?
C11 H11A . 0.9600 ?
C11 H11B . 0.9600 ?
C11 H11C . 0.9600 ?

loop_
_geom_hbond_atom_site_label_D
_geom_hbond_atom_site_label_H
_geom_hbond_atom_site_label_A
_geom_hbond_site_symmetry_A
_geom_hbond_distance_DH
_geom_hbond_distance_HA
_geom_hbond_distance_DA
_geom_hbond_angle_DHA
C2 H2 O1 2_546 0.93 2.60 3.451(4) 152
C2 H2 O2 2_546 0.93 2.58 3.446(5) 155
C10 H10A O2 2_546 0.97 2.57 3.437(5) 148
C8 H8 O2 2_556 0.93 2.56 3.433(5) 156
C10 H10A O1 2_646 0.97 2.98 3.601(4) 122

loop_
_geom_torsion_atom_site_label_1
_geom_torsion_atom_site_label_2
_geom_torsion_atom_site_label_3
_geom_torsion_atom_site_label_4
_geom_torsion_site_symmetry_1
_geom_torsion_site_symmetry_2
_geom_torsion_site_symmetry_3
_geom_torsion_site_symmetry_4
_geom_torsion
_geom_torsion_publ_flag
O2 C1 C2 C3 . . . . 179.0(3) ?
O1 C1 C2 C3 . . . . -0.5(5) ?
C1 C2 C3 C4 . . . . -1.0(5) ?
C1 C2 C3 C10 . . . . 177.4(3) ?
C2 C3 C4 C9 . . . . 1.6(4) ?
C10 C3 C4 C9 . . . . -176.7(3) ?
C2 C3 C4 C5 . . . . -178.5(3) ?
C10 C3 C4 C5 . . . . 3.2(5) ?
C9 C4 C5 C6 . . . . 0.7(5) ?
C3 C4 C5 C6 . . . . -179.2(3) ?
C4 C5 C6 O3 . . . . -179.3(3) ?
C4 C5 C6 C7 . . . . 0.5(5) ?
O3 C6 C7 C8 . . . . 178.2(3) ?
C5 C6 C7 C8 . . . . -1.6(5) ?
C6 C7 C8 C9 . . . . 1.4(5) ?
C5 C4 C9 C8 . . . . -0.9(5) ?
C3 C4 C9 C8 . . . . 179.0(3) ?
C5 C4 C9 O1 . . . . 179.3(3) ?
C3 C4 C9 O1 . . . . -0.8(4) ?
C7 C8 C9 C4 . . . . -0.2(5) ?
C7 C8 C9 O1 . . . . 179.6(3) ?
C2 C3 C10 Br1 . . . . 106.3(3) ?
C4 C3 C10 Br1 . . . . -75.4(3) ?
O2 C1 O1 C9 . . . . -178.1(3) ?
C2 C1 O1 C9 . . . . 1.4(5) ?
C4 C9 O1 C1 . . . . -0.8(5) ?
C8 C9 O1 C1 . . . . 179.4(3) ?
C5 C6 O3 C11 . . . . 10.6(5) ?
C7 C6 O3 C11 . . . . -169.2(3) ?

loop_
_cod_related_entry_id
_cod_related_entry_database
_cod_related_entry_code
1 ChemSpider 13989553
